data_1569473
loop_
_publ_author_name
'Gai, Shuangshuang'
'He, Liqin'
'He, Mingxian'
'Zhong, Xuwei'
'Jiang, Caiyun'
'Qin, Yiming'
'Jiang, Ming'

_publ_section_title
;
 Anticancer Activity and Mode of Action of Cu(II), Zn(II), and Mn(II)
 Complexes with 5-Chloro-2-<i>N</i>-(2-quinolylmethylene)aminophenol.
;
_journal_issue 12
_journal_name_full 'Molecules (Basel, Switzerland)'
_journal_page_first 4876
_journal_paper_doi 10.3390/molecules28124876
_journal_volume 28
_journal_year 2023
_chemical_formula_moiety 'C16 H10 Cl2 Cu N2 O'
_chemical_formula_sum 'C16 H10 Cl2 Cu N2 O'
_chemical_formula_weight 380.70
_space_group_crystal_system monoclinic
_space_group_IT_number 14
_space_group_name_Hall '-P 2ybc'
_space_group_name_H-M_alt 'P 1 21/c 1'
_atom_sites_solution_hydrogens geom
_atom_sites_solution_primary dual
_atom_sites_solution_secondary difmap
_audit_creation_date 2023-04-22
_audit_creation_method
;
Olex2 1.5
(compiled 2022.04.07 svn.rca3783a0 for OlexSys, GUI svn.r6498)
;
_cell_angle_alpha 90.00
_cell_angle_beta 90.238(6)
_cell_angle_gamma 90.00
_cell_formula_units_Z 4
_cell_length_a 14.3656(10)
_cell_length_b 14.9057(8)
_cell_length_c 6.8654(4)
_cell_measurement_reflns_used 1922
_cell_measurement_temperature 296.15
_cell_measurement_theta_max 28.4479
_cell_measurement_theta_min 2.9610
_cell_volume 1470.07(16)
_computing_cell_refinement
;
CrysAlisPro, Agilent Technologies,
Version 1.171.35.21 (release 20-01-2012 CrysAlis171 .NET)
(compiled Jan 23 2012,18:06:46)
;
_computing_data_collection
;
CrysAlisPro, Agilent Technologies,
Version 1.171.35.21 (release 20-01-2012 CrysAlis171 .NET)
(compiled Jan 23 2012,18:06:46)
;
_computing_data_reduction
;
CrysAlisPro, Agilent Technologies,
Version 1.171.35.21 (release 20-01-2012 CrysAlis171 .NET)
(compiled Jan 23 2012,18:06:46)
;
_computing_molecular_graphics 'Olex2 1.5 (Dolomanov et al., 2009)'
_computing_publication_material 'Olex2 1.5 (Dolomanov et al., 2009)'
_computing_structure_refinement 'XL  (Sheldrick, 2008)'
_computing_structure_solution 'SHELXS-97 (Sheldrick, 1990)'
_diffrn_ambient_temperature 296.15
_diffrn_detector_area_resol_mean 15.9784
_diffrn_measured_fraction_theta_full 0.998
_diffrn_measured_fraction_theta_max 0.998
_diffrn_measurement_details
;
#__ type_ start__ end____ width___ exp.time_
  1 omega  -89.00  -57.00   1.0000   40.0000
omega____ theta____ kappa____ phi______ frames
    -      -20.2108 -178.0000 -180.0000 32

#__ type_ start__ end____ width___ exp.time_
  2 omega  -86.00  -53.00   1.0000   40.0000
omega____ theta____ kappa____ phi______ frames
    -      -20.2108 -178.0000  -90.0000 33

#__ type_ start__ end____ width___ exp.time_
  3 omega   35.00   63.00   1.0000   40.0000
omega____ theta____ kappa____ phi______ frames
    -       21.3827  178.0000  -30.0000 28

#__ type_ start__ end____ width___ exp.time_
  4 omega  -50.00   87.00   1.0000   40.0000
omega____ theta____ kappa____ phi______ frames
    -       21.3827  -19.0000   60.0000 137

#__ type_ start__ end____ width___ exp.time_
  5 omega  -93.00  -19.00   1.0000   40.0000
omega____ theta____ kappa____ phi______ frames
    -      -20.2108  -77.0000 -180.0000 74
;
_diffrn_measurement_device_type 'SuperNova, Single source at offset), Eos'
_diffrn_measurement_method '\w scans'
_diffrn_orient_matrix_UB_11 -0.0473339000
_diffrn_orient_matrix_UB_12 0.0108168000
_diffrn_orient_matrix_UB_13 0.0173147000
_diffrn_orient_matrix_UB_21 -0.0140622000
_diffrn_orient_matrix_UB_22 -0.0351251000
_diffrn_orient_matrix_UB_23 -0.0633090000
_diffrn_orient_matrix_UB_31 -0.0005788000
_diffrn_orient_matrix_UB_32 -0.0302208000
_diffrn_orient_matrix_UB_33 0.0797993000
_diffrn_radiation_monochromator mirror
_diffrn_radiation_type 'Mo K\a'
_diffrn_radiation_wavelength 0.71073
_diffrn_reflns_av_R_equivalents 0.0559
_diffrn_reflns_av_unetI/netI 0.0752
_diffrn_reflns_limit_h_max 17
_diffrn_reflns_limit_h_min -17
_diffrn_reflns_limit_k_max 16
_diffrn_reflns_limit_k_min -17
_diffrn_reflns_limit_l_max 8
_diffrn_reflns_limit_l_min -7
_diffrn_reflns_number 6906
_diffrn_reflns_theta_full 25.00
_diffrn_reflns_theta_max 25.00
_diffrn_reflns_theta_min 3.08
_diffrn_source 'SuperNova (Mo) X-ray Source'
_exptl_absorpt_coefficient_mu 1.850
_exptl_absorpt_correction_T_max 1.00000
_exptl_absorpt_correction_T_min 0.80326
_exptl_absorpt_correction_type multi-scan
_exptl_absorpt_process_details
;
CrysAlisPro, Agilent Technologies,
Version 1.171.35.21 (release 20-01-2012 CrysAlis171 .NET)
(compiled Jan 23 2012,18:06:46)
Empirical absorption correction using spherical harmonics,
 implemented in SCALE3 ABSPACK scaling algorithm.
;
_exptl_crystal_colour 'metallic dark brown'
_exptl_crystal_colour_lustre metallic
_exptl_crystal_colour_modifier dark
_exptl_crystal_colour_primary brown
_exptl_crystal_density_diffrn 1.720
_exptl_crystal_density_method 'not measured'
_exptl_crystal_description plate
_exptl_crystal_F_000 764
_exptl_crystal_size_max 0.25
_exptl_crystal_size_mid 0.25
_exptl_crystal_size_min 0.19
_refine_diff_density_max 0.332
_refine_diff_density_min -0.381
_refine_diff_density_rms 0.080
_refine_ls_extinction_method none
_refine_ls_goodness_of_fit_ref 1.076
_refine_ls_hydrogen_treatment mixed
_refine_ls_matrix_type full
_refine_ls_number_parameters 199
_refine_ls_number_reflns 2581
_refine_ls_number_restraints 0
_refine_ls_restrained_S_all 1.076
_refine_ls_R_factor_all 0.0715
_refine_ls_R_factor_gt 0.0461
_refine_ls_shift/su_max 0.001
_refine_ls_shift/su_mean 0.000
_refine_ls_structure_factor_coef Fsqd
_refine_ls_weighting_details 'calc w=1/[\s^2^(Fo^2^)+(0.0257P)^2^+0.0000P] where P=(Fo^2^+2Fc^2^)/3'
_refine_ls_weighting_scheme calc
_refine_ls_wR_factor_gt 0.0869
_refine_ls_wR_factor_ref 0.0933
_reflns_number_gt 1898
_reflns_number_total 2581
_reflns_threshold_expression >2sigma(I)
_cod_data_source_file C1.cif
_cod_data_source_block 0922-yf-jm-i1310
_cod_database_code 1569473
_reflns_odcompleteness_completeness 99.84
_reflns_odcompleteness_iscentric 1
_reflns_odcompleteness_theta 26.32
_olex2_refinement_description
;
1. Fixed Uiso
 At 1.2 times of:
  All C(H) groups
2.a Aromatic/amide H refined with riding coordinates:
 C008(H008), C00A(H00A), C00C(H00C), C00E(H00E), C00H(H00H), C00I(H00I),
 C00J(H00J), C00K(H00K), C00L(H00L), C00M(H00M)
;
_olex2_submission_special_instructions 'No special instructions were received'

loop_
_space_group_symop_id
_space_group_symop_operation_xyz
1 'x, y, z'
2 '-x, y+1/2, -z+1/2'
3 '-x, -y, -z'
4 'x, -y-1/2, z-1/2'

loop_
_atom_site_label
_atom_site_type_symbol
_atom_site_fract_x
_atom_site_fract_y
_atom_site_fract_z
_atom_site_U_iso_or_equiv
_atom_site_adp_type
_atom_site_occupancy
_atom_site_symmetry_multiplicity
_atom_site_calc_flag
_atom_site_refinement_flags
_atom_site_disorder_assembly
_atom_site_disorder_group
Cu1 Cu 0.55799(4) 0.70266(3) 0.37631(8) 0.02978(18) Uani 1 1 d . . .
Cl2 Cl 0.62191(8) 0.82827(7) 0.25461(17) 0.0345(3) Uani 1 1 d . . .
Cl1 Cl 0.10694(8) 0.69978(9) 0.62968(19) 0.0509(4) Uani 1 1 d . . .
O1 O 0.44786(19) 0.75904(18) 0.4908(4) 0.0289(7) Uani 1 1 d . . .
N1 N 0.4755(2) 0.6005(2) 0.3407(5) 0.0221(8) Uani 1 1 d . . .
N2 N 0.6520(2) 0.6083(2) 0.2731(5) 0.0234(8) Uani 1 1 d . . .
C007 C 0.6082(3) 0.5344(3) 0.2138(6) 0.0243(10) Uani 1 1 d . . .
C008 C 0.5094(3) 0.5319(3) 0.2553(6) 0.0247(10) Uani 1 1 d . . .
H008 H 0.4726 0.4829 0.2216 0.030 Uiso 1 1 calc R . .
C009 C 0.3762(3) 0.7049(3) 0.4835(6) 0.0252(10) Uani 1 1 d . . .
C00A C 0.6529(3) 0.4623(3) 0.1222(6) 0.0283(11) Uani 1 1 d . . .
H00A H 0.6197 0.4119 0.0824 0.034 Uiso 1 1 calc R . .
C00B C 0.7473(3) 0.6125(3) 0.2526(6) 0.0283(11) Uani 1 1 d . . .
C00C C 0.2876(3) 0.7288(3) 0.5552(6) 0.0285(11) Uani 1 1 d . . .
H00C H 0.2786 0.7839 0.6155 0.034 Uiso 1 1 calc R . .
C00D C 0.3845(3) 0.6178(3) 0.4013(6) 0.0241(10) Uani 1 1 d . . .
C00E C 0.3092(3) 0.5603(3) 0.3823(6) 0.0287(11) Uani 1 1 d . . .
H00E H 0.3172 0.5042 0.3253 0.034 Uiso 1 1 calc R . .
C00F C 0.7962(3) 0.5430(3) 0.1568(6) 0.0324(11) Uani 1 1 d . . .
C00G C 0.2156(3) 0.6702(3) 0.5351(6) 0.0331(11) Uani 1 1 d . . .
C00H C 0.7973(3) 0.6851(3) 0.3327(7) 0.0388(12) Uani 1 1 d . . .
H00H H 0.7661 0.7307 0.3976 0.047 Uiso 1 1 calc R . .
C00I C 0.7465(3) 0.4683(3) 0.0935(6) 0.0355(12) Uani 1 1 d . . .
H00I H 0.7775 0.4219 0.0306 0.043 Uiso 1 1 calc R . .
C00J C 0.2226(3) 0.5858(3) 0.4475(6) 0.0324(11) Uani 1 1 d . . .
H00J H 0.1710 0.5486 0.4339 0.039 Uiso 1 1 calc R . .
C00K C 0.8916(3) 0.6880(3) 0.3144(8) 0.0503(14) Uani 1 1 d . . .
H00K H 0.9244 0.7359 0.3678 0.060 Uiso 1 1 calc R . .
C00L C 0.8931(3) 0.5490(3) 0.1424(8) 0.0508(15) Uani 1 1 d . . .
H00L H 0.9259 0.5033 0.0808 0.061 Uiso 1 1 calc R . .
C00M C 0.9401(4) 0.6204(4) 0.2170(8) 0.0609(17) Uani 1 1 d . . .
H00M H 1.0044 0.6242 0.2032 0.073 Uiso 1 1 calc R . .

loop_
_atom_site_aniso_label
_atom_site_aniso_U_11
_atom_site_aniso_U_22
_atom_site_aniso_U_33
_atom_site_aniso_U_23
_atom_site_aniso_U_13
_atom_site_aniso_U_12
Cu1 0.0307(3) 0.0197(3) 0.0390(3) -0.0030(3) 0.0048(3) -0.0016(3)
Cl2 0.0387(7) 0.0231(6) 0.0417(7) 0.0058(6) 0.0011(6) -0.0038(5)
Cl1 0.0313(7) 0.0643(9) 0.0570(8) -0.0093(8) 0.0094(6) 0.0094(7)
O1 0.0286(17) 0.0227(16) 0.0355(17) -0.0027(15) 0.0038(14) -0.0015(14)
N1 0.026(2) 0.0197(19) 0.0203(19) 0.0020(17) 0.0010(16) 0.0020(16)
N2 0.025(2) 0.0219(19) 0.0234(19) 0.0007(17) 0.0003(16) 0.0010(16)
C007 0.030(3) 0.020(2) 0.023(2) 0.001(2) 0.003(2) 0.003(2)
C008 0.030(3) 0.020(2) 0.023(2) 0.001(2) -0.003(2) -0.002(2)
C009 0.031(2) 0.024(2) 0.021(2) 0.004(2) 0.0001(19) 0.004(2)
C00A 0.035(3) 0.023(2) 0.027(2) -0.002(2) -0.001(2) 0.003(2)
C00B 0.031(3) 0.026(2) 0.028(3) 0.005(2) 0.003(2) 0.002(2)
C00C 0.034(3) 0.026(2) 0.025(2) -0.003(2) 0.000(2) 0.007(2)
C00D 0.029(3) 0.020(2) 0.024(2) 0.002(2) 0.006(2) 0.0004(19)
C00E 0.038(3) 0.023(2) 0.025(2) -0.002(2) 0.001(2) 0.003(2)
C00F 0.032(3) 0.033(3) 0.032(3) -0.001(2) 0.004(2) -0.001(2)
C00G 0.033(3) 0.040(3) 0.026(3) 0.002(2) 0.001(2) 0.010(2)
C00H 0.035(3) 0.030(3) 0.051(3) -0.004(3) 0.004(2) 0.000(2)
C00I 0.041(3) 0.033(3) 0.033(3) -0.007(2) 0.006(2) 0.010(2)
C00J 0.024(2) 0.042(3) 0.032(3) 0.000(2) -0.001(2) -0.005(2)
C00K 0.035(3) 0.041(3) 0.075(4) -0.002(3) 0.004(3) -0.011(3)
C00L 0.034(3) 0.049(3) 0.070(4) -0.010(3) 0.018(3) 0.001(3)
C00M 0.031(3) 0.061(4) 0.090(5) -0.002(4) 0.016(3) -0.005(3)

loop_
_atom_type_symbol
_atom_type_description
_atom_type_scat_dispersion_real
_atom_type_scat_dispersion_imag
_atom_type_scat_source
C C 0.0033 0.0016 'International Tables Vol C Tables 4.2.6.8 and 6.1.1.4'
H H 0.0000 0.0000 'International Tables Vol C Tables 4.2.6.8 and 6.1.1.4'
Cl Cl 0.1484 0.1585 'International Tables Vol C Tables 4.2.6.8 and 6.1.1.4'
Cu Cu 0.3201 1.2651 'International Tables Vol C Tables 4.2.6.8 and 6.1.1.4'
N N 0.0061 0.0033 'International Tables Vol C Tables 4.2.6.8 and 6.1.1.4'
O O 0.0106 0.0060 'International Tables Vol C Tables 4.2.6.8 and 6.1.1.4'

loop_
_geom_angle_atom_site_label_1
_geom_angle_atom_site_label_2
_geom_angle_atom_site_label_3
_geom_angle
_geom_angle_site_symmetry_1
_geom_angle_site_symmetry_3
_geom_angle_publ_flag
O1 Cu1 Cl2 97.10(9) . . ?
O1 Cu1 N2 162.74(12) . . ?
N1 Cu1 Cl2 148.78(10) . . ?
N1 Cu1 O1 83.90(12) . . ?
N1 Cu1 N2 79.82(13) . . ?
N2 Cu1 Cl2 99.79(9) . . ?
C009 O1 Cu1 110.9(2) . . ?
C008 N1 Cu1 116.9(3) . . ?
C008 N1 C00D 130.0(4) . . ?
C00D N1 Cu1 112.9(3) . . ?
C007 N2 Cu1 111.0(3) . . ?
C007 N2 C00B 118.3(3) . . ?
C00B N2 Cu1 130.7(3) . . ?
N2 C007 C008 115.0(4) . . ?
N2 C007 C00A 123.7(4) . . ?
C00A C007 C008 121.3(4) . . ?
N1 C008 C007 116.4(4) . . ?
N1 C008 H008 121.8 . . ?
C007 C008 H008 121.8 . . ?
O1 C009 C00C 122.8(4) . . ?
O1 C009 C00D 120.8(4) . . ?
C00C C009 C00D 116.4(4) . . ?
C007 C00A H00A 121.0 . . ?
C00I C00A C007 118.0(4) . . ?
C00I C00A H00A 121.0 . . ?
N2 C00B C00F 120.6(4) . . ?
N2 C00B C00H 120.0(4) . . ?
C00H C00B C00F 119.3(4) . . ?
C009 C00C H00C 120.3 . . ?
C00G C00C C009 119.3(4) . . ?
C00G C00C H00C 120.3 . . ?
N1 C00D C009 111.5(4) . . ?
C00E C00D N1 126.1(4) . . ?
C00E C00D C009 122.4(4) . . ?
C00D C00E H00E 119.9 . . ?
C00J C00E C00D 120.3(4) . . ?
C00J C00E H00E 119.9 . . ?
C00I C00F C00B 118.4(4) . . ?
C00I C00F C00L 122.6(4) . . ?
C00L C00F C00B 118.8(4) . . ?
C00C C00G Cl1 118.7(3) . . ?
C00C C00G C00J 124.4(4) . . ?
C00J C00G Cl1 116.9(4) . . ?
C00B C00H H00H 120.2 . . ?
C00K C00H C00B 119.6(4) . . ?
C00K C00H H00H 120.2 . . ?
C00A C00I C00F 120.9(4) . . ?
C00A C00I H00I 119.6 . . ?
C00F C00I H00I 119.6 . . ?
C00E C00J C00G 117.1(4) . . ?
C00E C00J H00J 121.5 . . ?
C00G C00J H00J 121.5 . . ?
C00H C00K H00K 119.3 . . ?
C00H C00K C00M 121.3(5) . . ?
C00M C00K H00K 119.3 . . ?
C00F C00L H00L 119.4 . . ?
C00M C00L C00F 121.1(5) . . ?
C00M C00L H00L 119.4 . . ?
C00K C00M H00M 120.1 . . ?
C00L C00M C00K 119.8(5) . . ?
C00L C00M H00M 120.1 . . ?

loop_
_geom_bond_atom_site_label_1
_geom_bond_atom_site_label_2
_geom_bond_distance
_geom_bond_site_symmetry_2
_geom_bond_publ_flag
Cu1 Cl2 2.2479(11) . ?
Cu1 O1 1.959(3) . ?
Cu1 N1 1.944(3) . ?
Cu1 N2 2.076(3) . ?
Cl1 C00G 1.749(4) . ?
O1 C009 1.309(5) . ?
N1 C008 1.276(5) . ?
N1 C00D 1.399(5) . ?
N2 C007 1.332(5) . ?
N2 C00B 1.378(5) . ?
C007 C008 1.450(5) . ?
C007 C00A 1.402(5) . ?
C008 H008 0.9300 . ?
C009 C00C 1.412(5) . ?
C009 C00D 1.421(6) . ?
C00A H00A 0.9300 . ?
C00A C00I 1.363(6) . ?
C00B C00F 1.416(5) . ?
C00B C00H 1.409(6) . ?
C00C H00C 0.9300 . ?
C00C C00G 1.361(6) . ?
C00D C00E 1.385(5) . ?
C00E H00E 0.9300 . ?
C00E C00J 1.378(5) . ?
C00F C00I 1.391(6) . ?
C00F C00L 1.398(6) . ?
C00G C00J 1.397(6) . ?
C00H H00H 0.9300 . ?
C00H C00K 1.362(6) . ?
C00I H00I 0.9300 . ?
C00J H00J 0.9300 . ?
C00K H00K 0.9300 . ?
C00K C00M 1.397(6) . ?
C00L H00L 0.9300 . ?
C00L C00M 1.360(7) . ?
C00M H00M 0.9300 . ?

loop_
_geom_torsion_atom_site_label_1
_geom_torsion_atom_site_label_2
_geom_torsion_atom_site_label_3
_geom_torsion_atom_site_label_4
_geom_torsion
_geom_torsion_site_symmetry_1
_geom_torsion_site_symmetry_2
_geom_torsion_site_symmetry_3
_geom_torsion_site_symmetry_4
_geom_torsion_publ_flag
Cu1 O1 C009 C00C -179.7(3) . . . . ?
Cu1 O1 C009 C00D 0.3(5) . . . . ?
Cu1 N1 C008 C007 6.5(5) . . . . ?
Cu1 N1 C00D C009 -3.0(4) . . . . ?
Cu1 N1 C00D C00E 175.5(3) . . . . ?
Cu1 N2 C007 C008 -7.1(4) . . . . ?
Cu1 N2 C007 C00A 174.5(3) . . . . ?
Cu1 N2 C00B C00F -172.6(3) . . . . ?
Cu1 N2 C00B C00H 9.5(6) . . . . ?
Cl2 Cu1 O1 C009 147.0(3) . . . . ?
Cl2 Cu1 N1 C008 84.2(3) . . . . ?
Cl2 Cu1 N1 C00D -91.1(3) . . . . ?
Cl2 Cu1 N2 C007 -140.3(3) . . . . ?
Cl2 Cu1 N2 C00B 37.4(4) . . . . ?
Cl1 C00G C00J C00E -176.6(3) . . . . ?
O1 Cu1 N1 C008 177.8(3) . . . . ?
O1 Cu1 N1 C00D 2.6(3) . . . . ?
O1 Cu1 N2 C007 27.7(6) . . . . ?
O1 Cu1 N2 C00B -154.6(4) . . . . ?
O1 C009 C00C C00G 177.3(4) . . . . ?
O1 C009 C00D N1 1.8(5) . . . . ?
O1 C009 C00D C00E -176.7(4) . . . . ?
N1 Cu1 O1 C009 -1.6(3) . . . . ?
N1 Cu1 N2 C007 8.0(3) . . . . ?
N1 Cu1 N2 C00B -174.3(4) . . . . ?
N1 C00D C00E C00J -179.6(4) . . . . ?
N2 Cu1 O1 C009 -21.0(6) . . . . ?
N2 Cu1 N1 C008 -8.0(3) . . . . ?
N2 Cu1 N1 C00D 176.8(3) . . . . ?
N2 C007 C008 N1 0.9(5) . . . . ?
N2 C007 C00A C00I 0.3(6) . . . . ?
N2 C00B C00F C00I -3.4(6) . . . . ?
N2 C00B C00F C00L -178.8(4) . . . . ?
N2 C00B C00H C00K 179.0(4) . . . . ?
C007 N2 C00B C00F 4.9(6) . . . . ?
C007 N2 C00B C00H -173.0(4) . . . . ?
C007 C00A C00I C00F 1.3(6) . . . . ?
C008 N1 C00D C009 -177.5(4) . . . . ?
C008 N1 C00D C00E 1.0(7) . . . . ?
C008 C007 C00A C00I -178.0(4) . . . . ?
C009 C00C C00G Cl1 178.6(3) . . . . ?
C009 C00C C00G C00J 0.3(7) . . . . ?
C009 C00D C00E C00J -1.3(7) . . . . ?
C00A C007 C008 N1 179.4(4) . . . . ?
C00B N2 C007 C008 174.9(3) . . . . ?
C00B N2 C007 C00A -3.5(6) . . . . ?
C00B C00F C00I C00A 0.2(7) . . . . ?
C00B C00F C00L C00M -0.6(8) . . . . ?
C00B C00H C00K C00M 0.2(8) . . . . ?
C00C C009 C00D N1 -178.2(3) . . . . ?
C00C C009 C00D C00E 3.2(6) . . . . ?
C00C C00G C00J C00E 1.7(7) . . . . ?
C00D N1 C008 C007 -179.2(4) . . . . ?
C00D C009 C00C C00G -2.7(6) . . . . ?
C00D C00E C00J C00G -1.2(6) . . . . ?
C00F C00B C00H C00K 1.0(7) . . . . ?
C00F C00L C00M C00K 1.7(9) . . . . ?
C00H C00B C00F C00I 174.6(4) . . . . ?
C00H C00B C00F C00L -0.8(7) . . . . ?
C00H C00K C00M C00L -1.5(9) . . . . ?
C00I C00F C00L C00M -175.8(5) . . . . ?
C00L C00F C00I C00A 175.4(4) . . . . ?
